data_2211255
loop_
_publ_author_name
'Hu, Shen-Cai'
'Mei, Li'
'Wang, Ji-Gang'
'Liu, Chang-Hong'

_publ_section_title
;
 IFB-Lactam-1, a natural compound with anti-Gloeosporium kaki Hori
 activity
;
_journal_coeditor_code AT2146
_journal_issue 12
_journal_name_full 'Acta Crystallographica Section E'
_journal_page_first o5777
_journal_page_last o5778
_journal_paper_doi 10.1107/S1600536806049191
_journal_volume 62
_journal_year 2006
_chemical_formula_moiety 'C16 H27 N O3'
_chemical_formula_sum 'C16 H27 N O3'
_chemical_formula_weight 281.39
_chemical_name_common IFB-Lactam-1
_chemical_name_systematic
;
2,15-dihydroxy-7-methyl-6-azabicyclo[11.3.0]hexadec-3-en-5-one
;
_space_group_IT_number 19
_symmetry_cell_setting orthorhombic
_symmetry_space_group_name_Hall 'P 2ac 2ab'
_symmetry_space_group_name_H-M 'P 21 21 21'
_atom_sites_solution_hydrogens geom
_atom_sites_solution_primary direct
_atom_sites_solution_secondary difmap
_audit_creation_method SHELXL-97
_cell_angle_alpha 90.00
_cell_angle_beta 90.00
_cell_angle_gamma 90.00
_cell_formula_units_Z 4
_cell_length_a 7.4001(9)
_cell_length_b 12.9986(13)
_cell_length_c 18.860(2)
_cell_measurement_reflns_used 1688
_cell_measurement_temperature 298(2)
_cell_measurement_theta_max 26.45
_cell_measurement_theta_min 3.82
_cell_volume 1814.2(3)
_computing_cell_refinement SMART
_computing_data_collection 'SMART (Siemens, 1996)'
_computing_data_reduction 'SAINT (Siemens, 1996)'
_computing_molecular_graphics 'SHELXTL (Sheldrick, 1997)'
_computing_publication_material SHELXTL
_computing_structure_refinement 'SHELXL97 (Sheldrick, 1997)'
_computing_structure_solution 'SHELXS97 (Sheldrick, 1997)'
_diffrn_ambient_temperature 298(2)
_diffrn_measured_fraction_theta_full 0.957
_diffrn_measured_fraction_theta_max 0.957
_diffrn_measurement_device_type 'Bruker SMART CCD area-detector'
_diffrn_measurement_method '\f and \w'
_diffrn_radiation_monochromator graphite
_diffrn_radiation_source 'fine-focus sealed tube'
_diffrn_radiation_type MoK\a
_diffrn_radiation_wavelength 0.71073
_diffrn_reflns_av_R_equivalents 0.0375
_diffrn_reflns_av_sigmaI/netI 0.0320
_diffrn_reflns_limit_h_max 8
_diffrn_reflns_limit_h_min -8
_diffrn_reflns_limit_k_max 14
_diffrn_reflns_limit_k_min -8
_diffrn_reflns_limit_l_max 22
_diffrn_reflns_limit_l_min -22
_diffrn_reflns_number 9063
_diffrn_reflns_theta_full 25.49
_diffrn_reflns_theta_max 25.49
_diffrn_reflns_theta_min 2.16
_diffrn_standards_decay_% 0
_diffrn_standards_number 0
_exptl_absorpt_coefficient_mu 0.070
_exptl_absorpt_correction_T_max 0.9881
_exptl_absorpt_correction_T_min 0.9613
_exptl_absorpt_correction_type multi-scan
_exptl_absorpt_process_details '(SADABS; Sheldrick, 1996)'
_exptl_crystal_colour colourless
_exptl_crystal_density_diffrn 1.034
_exptl_crystal_density_method 'not measured'
_exptl_crystal_description prism
_exptl_crystal_F_000 620
_exptl_crystal_size_max 0.27
_exptl_crystal_size_mid 0.23
_exptl_crystal_size_min 0.20
_refine_diff_density_max 0.376
_refine_diff_density_min -0.367
_refine_ls_abs_structure_details 'Flack  (1983)'
_refine_ls_abs_structure_Flack 0(10)
_refine_ls_extinction_method none
_refine_ls_goodness_of_fit_ref 1.043
_refine_ls_hydrogen_treatment constr
_refine_ls_matrix_type full
_refine_ls_number_parameters 185
_refine_ls_number_reflns 1859
_refine_ls_number_restraints 2
_refine_ls_restrained_S_all 1.209
_refine_ls_R_factor_all 0.0947
_refine_ls_R_factor_gt 0.0737
_refine_ls_shift/su_max 0.000
_refine_ls_shift/su_mean 0.000
_refine_ls_structure_factor_coef Fsqd
_refine_ls_weighting_details 'calc w=1/[\s^2^(Fo^2^)+(0.1522P)^2^+1.1271P] where P=(Fo^2^+2Fc^2^)/3'
_refine_ls_weighting_scheme calc
_refine_ls_wR_factor_gt 0.2253
_refine_ls_wR_factor_ref 0.2390
_reflns_number_gt 1583
_reflns_number_total 1859
_reflns_threshold_expression I>2\s(I)
_cod_data_source_file at2146.cif
_cod_data_source_block I
_cod_original_cell_volume 1814.1(4)
_cod_database_code 2211255
_cod_database_fobs_code 2211255

loop_
_symmetry_equiv_pos_as_xyz
'x, y, z'
'-x+1/2, -y, z+1/2'
'-x, y+1/2, -z+1/2'
'x+1/2, -y+1/2, -z'

loop_
_atom_site_type_symbol
_atom_site_label
_atom_site_fract_x
_atom_site_fract_y
_atom_site_fract_z
_atom_site_U_iso_or_equiv
_atom_site_adp_type
_atom_site_calc_flag
_atom_site_refinement_flags
_atom_site_occupancy
C C1 -0.2937(8) 0.5788(5) 0.2053(3) 0.0480(14) Uani d . 1
C C2 -0.3015(8) 0.5144(5) 0.1367(3) 0.0457(13) Uani d . 1
H H2 -0.3544 0.4495 0.1361 0.055 Uiso calc R 1
C C3 -0.2289(7) 0.5556(4) 0.0777(3) 0.0405(12) Uani d . 1
H H3 -0.1943 0.6244 0.0769 0.049 Uiso calc R 1
C C4 -0.2032(7) 0.4865(5) 0.0103(3) 0.0434(13) Uani d . 1
H H4 -0.2520 0.5237 -0.0307 0.052 Uiso calc R 1
C C5 0.0022(7) 0.4691(4) -0.0022(2) 0.0395(13) Uani d D 1
H H5 0.0494 0.4323 0.0392 0.047 Uiso calc R 1
C C6 0.0404(8) 0.3974(5) -0.0716(3) 0.0493(15) Uani d . 1
H H6A 0.0306 0.3246 -0.0612 0.059 Uiso calc R 1
H H6B -0.0374 0.4150 -0.1112 0.059 Uiso calc R 1
C C7 0.2395(9) 0.4317(5) -0.0838(3) 0.0637(19) Uani d D 1
H H7 0.2732 0.4182 -0.1332 0.076 Uiso calc R 1
C C8 0.2529(10) 0.5525(5) -0.0687(3) 0.0650(19) Uani d D 1
H H8A 0.2248 0.5909 -0.1114 0.078 Uiso calc R 1
H H8B 0.3744 0.5703 -0.0538 0.078 Uiso calc R 1
C C9 0.1110(7) 0.5801(4) -0.0072(3) 0.0437(13) Uani d D 1
H H9 0.0282 0.6337 -0.0240 0.052 Uiso calc R 1
C C10 0.2096(8) 0.6181(5) 0.0608(3) 0.0456(14) Uani d . 1
H H10A 0.1871 0.5657 0.0964 0.055 Uiso calc R 1
H H10B 0.3375 0.6142 0.0500 0.055 Uiso calc R 1
C C11 0.1844(8) 0.7169(5) 0.0973(3) 0.0473(14) Uani d . 1
H H11A 0.0567 0.7215 0.1086 0.057 Uiso calc R 1
H H11B 0.2081 0.7699 0.0624 0.057 Uiso calc R 1
C C12 0.2863(8) 0.7492(6) 0.1647(3) 0.0608(17) Uani d . 1
H H12A 0.3111 0.8224 0.1628 0.073 Uiso calc R 1
H H12B 0.4011 0.7133 0.1667 0.073 Uiso calc R 1
C C13 0.1775(9) 0.7252(6) 0.2322(3) 0.0620(18) Uani d . 1
H H13A 0.2586 0.7228 0.2725 0.074 Uiso calc R 1
H H13B 0.1213 0.6581 0.2274 0.074 Uiso calc R 1
C C14 0.0199(9) 0.8127(6) 0.2464(4) 0.0605(18) Uani d . 1
H H14A 0.0537 0.8575 0.2854 0.073 Uiso calc R 1
H H14B 0.0005 0.8542 0.2044 0.073 Uiso calc R 1
C C15 -0.1557(8) 0.7491(7) 0.2654(3) 0.0595(18) Uani d . 1
H H15 -0.1314 0.7036 0.3057 0.071 Uiso calc R 1
C C16 -0.3078(11) 0.8329(8) 0.2869(4) 0.084(3) Uani d . 1
H H16A -0.3258 0.8798 0.2482 0.126 Uiso calc R 1
H H16B -0.2686 0.8703 0.3280 0.126 Uiso calc R 1
H H16C -0.4194 0.7983 0.2973 0.126 Uiso calc R 1
N N1 -0.2081(6) 0.6848(3) 0.2001(2) 0.0378(10) Uani d . 1
H H1A -0.1880 0.7100 0.1587 0.045 Uiso calc R 1
O O2 -0.3540(8) 0.5386(5) 0.2597(2) 0.0773(16) Uani d . 1
O O3 -0.2908(6) 0.3723(3) 0.0111(2) 0.0546(11) Uani d . 1
H H3A -0.3897 0.3736 -0.0084 0.082 Uiso calc R 1
O O4 0.3517(6) 0.3623(4) -0.0346(3) 0.0678(14) Uani d . 1
H H4A 0.3112 0.3036 -0.0356 0.102 Uiso calc R 1

loop_
_atom_site_aniso_label
_atom_site_aniso_U_11
_atom_site_aniso_U_22
_atom_site_aniso_U_33
_atom_site_aniso_U_12
_atom_site_aniso_U_13
_atom_site_aniso_U_23
C1 0.033(3) 0.057(3) 0.053(3) 0.003(3) 0.004(3) 0.005(3)
C2 0.030(3) 0.052(3) 0.055(3) -0.005(3) 0.004(2) 0.002(3)
C3 0.027(2) 0.039(3) 0.056(3) -0.002(2) 0.000(2) 0.004(2)
C4 0.028(2) 0.058(3) 0.044(3) 0.000(3) -0.005(2) 0.004(2)
C5 0.031(3) 0.054(3) 0.033(2) 0.005(2) -0.004(2) 0.001(2)
C6 0.043(3) 0.063(4) 0.041(3) -0.004(3) -0.006(2) -0.006(3)
C7 0.047(4) 0.097(5) 0.048(3) -0.006(4) 0.011(3) -0.009(3)
C8 0.057(4) 0.089(5) 0.049(3) -0.009(4) 0.014(3) 0.012(3)
C9 0.034(3) 0.058(3) 0.040(3) 0.001(3) -0.003(2) 0.014(3)
C10 0.028(2) 0.061(4) 0.047(3) -0.006(3) -0.002(2) 0.008(3)
C11 0.034(3) 0.059(4) 0.049(3) -0.005(3) -0.001(2) 0.001(3)
C12 0.029(3) 0.089(5) 0.064(4) -0.006(4) -0.004(3) -0.014(3)
C13 0.043(3) 0.089(5) 0.054(3) -0.004(3) -0.011(3) 0.003(3)
C14 0.047(4) 0.083(5) 0.051(3) -0.011(4) -0.002(3) -0.011(3)
C15 0.048(3) 0.092(5) 0.039(3) -0.004(4) 0.003(2) -0.010(3)
C16 0.055(4) 0.123(7) 0.074(5) 0.001(5) 0.014(4) -0.031(5)
N1 0.033(2) 0.053(3) 0.0272(17) -0.008(2) 0.0028(18) 0.0022(18)
O2 0.078(4) 0.097(4) 0.057(2) -0.021(3) 0.025(2) 0.004(3)
O3 0.0314(19) 0.058(2) 0.074(3) -0.005(2) -0.011(2) -0.006(2)
O4 0.032(2) 0.075(3) 0.096(3) -0.006(2) -0.004(2) -0.008(3)

loop_
_atom_type_symbol
_atom_type_description
_atom_type_scat_dispersion_real
_atom_type_scat_dispersion_imag
_atom_type_scat_source
C C 0.0033 0.0016 'International Tables Vol C Tables 4.2.6.8 and 6.1.1.4'
H H 0.0000 0.0000 'International Tables Vol C Tables 4.2.6.8 and 6.1.1.4'
N N 0.0061 0.0033 'International Tables Vol C Tables 4.2.6.8 and 6.1.1.4'
O O 0.0106 0.0060 'International Tables Vol C Tables 4.2.6.8 and 6.1.1.4'

loop_
_geom_angle_atom_site_label_1
_geom_angle_atom_site_label_2
_geom_angle_atom_site_label_3
_geom_angle
O2 C1 N1 126.1(5)
O2 C1 C2 116.9(5)
N1 C1 C2 117.0(4)
C3 C2 C1 117.5(5)
C3 C2 H2 121.2
C1 C2 H2 121.2
C2 C3 C4 119.4(5)
C2 C3 H3 120.3
C4 C3 H3 120.3
C5 C4 C3 108.9(4)
C5 C4 O3 105.0(4)
C3 C4 O3 117.9(4)
C5 C4 H4 108.2
C3 C4 H4 108.2
O3 C4 H4 108.2
C4 C5 C6 112.0(4)
C4 C5 C9 110.9(4)
C6 C5 C9 111.6(4)
C4 C5 H5 107.4
C6 C5 H5 107.4
C9 C5 H5 107.4
C7 C6 C5 96.8(4)
C7 C6 H6A 112.4
C5 C6 H6A 112.4
C7 C6 H6B 112.4
C5 C6 H6B 112.4
H6A C6 H6B 110.0
O4 C7 C6 104.7(5)
O4 C7 C8 115.8(5)
C6 C7 C8 108.3(5)
O4 C7 H7 109.3
C6 C7 H7 109.3
C8 C7 H7 109.3
C7 C8 C9 107.9(5)
C7 C8 H8A 110.1
C9 C8 H8A 110.1
C7 C8 H8B 110.1
C9 C8 H8B 110.1
H8A C8 H8B 108.4
C10 C9 C8 111.1(5)
C10 C9 C5 117.2(4)
C8 C9 C5 99.5(4)
C10 C9 H9 109.5
C8 C9 H9 109.5
C5 C9 H9 109.5
C11 C10 C9 127.2(5)
C11 C10 H10A 105.5
C9 C10 H10A 105.5
C11 C10 H10B 105.5
C9 C10 H10B 105.5
H10A C10 H10B 106.1
C10 C11 C12 124.3(5)
C10 C11 H11A 106.2
C12 C11 H11A 106.2
C10 C11 H11B 106.2
C12 C11 H11B 106.2
H11A C11 H11B 106.4
C11 C12 C13 111.8(5)
C11 C12 H12A 109.3
C13 C12 H12A 109.3
C11 C12 H12B 109.3
C13 C12 H12B 109.3
H12A C12 H12B 107.9
C12 C13 C14 111.4(6)
C12 C13 H13A 109.3
C14 C13 H13A 109.3
C12 C13 H13B 109.3
C14 C13 H13B 109.3
H13A C13 H13B 108.0
C15 C14 C13 104.9(6)
C15 C14 H14A 110.8
C13 C14 H14A 110.8
C15 C14 H14B 110.8
C13 C14 H14B 110.8
H14A C14 H14B 108.8
N1 C15 C14 108.1(5)
N1 C15 C16 113.0(5)
C14 C15 C16 106.1(6)
N1 C15 H15 109.9
C14 C15 H15 109.9
C16 C15 H15 109.9
C15 C16 H16A 109.5
C15 C16 H16B 109.5
H16A C16 H16B 109.5
C15 C16 H16C 109.5
H16A C16 H16C 109.5
H16B C16 H16C 109.5
C1 N1 C15 123.1(4)
C1 N1 H1A 118.5
C15 N1 H1A 118.5
C4 O3 H3A 109.5
C7 O4 H4A 109.5

loop_
_geom_bond_atom_site_label_1
_geom_bond_atom_site_label_2
_geom_bond_distance
C1 O2 1.234(7)
C1 N1 1.519(8)
C1 C2 1.543(8)
C2 C3 1.347(7)
C2 H2 0.9300
C3 C4 1.567(8)
C3 H3 0.9300
C4 C5 1.555(7)
C4 O3 1.620(7)
C4 H4 0.9800
C5 C6 1.632(7)
C5 C9 1.655(7)
C5 H5 0.9800
C6 C7 1.556(9)
C6 H6A 0.9700
C6 H6B 0.9700
C7 O4 1.538(9)
C7 C8 1.599(8)
C7 H7 0.9800
C8 C9 1.605(8)
C8 H8A 0.9700
C8 H8B 0.9700
C9 C10 1.557(7)
C9 H9 0.9800
C10 C11 1.469(8)
C10 H10A 0.9700
C10 H10B 0.9700
C11 C12 1.537(8)
C11 H11A 0.9700
C11 H11B 0.9700
C12 C13 1.537(9)
C12 H12A 0.9700
C12 H12B 0.9700
C13 C14 1.651(11)
C13 H13A 0.9700
C13 H13B 0.9700
C14 C15 1.581(10)
C14 H14A 0.9700
C14 H14B 0.9700
C15 N1 1.538(7)
C15 C16 1.618(11)
C15 H15 0.9800
C16 H16A 0.9600
C16 H16B 0.9600
C16 H16C 0.9600
N1 H1A 0.8600
O3 H3A 0.8200
O4 H4A 0.8200

loop_
_geom_hbond_atom_site_label_D
_geom_hbond_atom_site_label_H
_geom_hbond_atom_site_label_A
_geom_hbond_site_symmetry_A
_geom_hbond_distance_DH
_geom_hbond_distance_HA
_geom_hbond_distance_DA
_geom_hbond_angle_DHA
O3 H3A O4 1_455 0.82 1.98 2.785(6) 166.6
O4 H4A O3 4 0.82 2.45 3.257(7) 167.3

loop_
_geom_torsion_atom_site_label_1
_geom_torsion_atom_site_label_2
_geom_torsion_atom_site_label_3
_geom_torsion_atom_site_label_4
_geom_torsion
O2 C1 C2 C3 -177.1(6)
N1 C1 C2 C3 1.4(7)
C1 C2 C3 C4 169.5(5)
C2 C3 C4 C5 -111.2(6)
C2 C3 C4 O3 8.3(7)
C3 C4 C5 C6 179.9(4)
O3 C4 C5 C6 52.7(5)
C3 C4 C5 C9 -54.8(5)
O3 C4 C5 C9 178.0(4)
C4 C5 C6 C7 159.3(5)
C9 C5 C6 C7 34.4(5)
C5 C6 C7 O4 84.8(5)
C5 C6 C7 C8 -39.2(6)
O4 C7 C8 C9 -84.3(6)
C6 C7 C8 C9 32.9(7)
C7 C8 C9 C10 115.1(5)
C7 C8 C9 C5 -9.0(6)
C4 C5 C9 C10 98.6(5)
C6 C5 C9 C10 -135.9(5)
C4 C5 C9 C8 -141.7(4)
C6 C5 C9 C8 -16.1(5)
C8 C9 C10 C11 122.5(6)
C5 C9 C10 C11 -124.1(6)
C9 C10 C11 C12 179.8(5)
C10 C11 C12 C13 -95.0(7)
C11 C12 C13 C14 -79.4(7)
C12 C13 C14 C15 134.5(5)
C13 C14 C15 N1 -63.7(6)
C13 C14 C15 C16 174.8(5)
O2 C1 N1 C15 10.9(9)
C2 C1 N1 C15 -167.4(5)
C14 C15 N1 C1 146.2(5)
C16 C15 N1 C1 -96.7(7)

loop_
_cod_related_entry_id
_cod_related_entry_database
_cod_related_entry_code
1 ChemSpider 30655101
